data_1562043
loop_
_publ_author_name
'Yin, Fei'
'Chen, Jing'
'Liang, Yongfeng'
'Zou, Yang'
'Yinzhi, Jiang'
'Xie, Jingli'

_publ_section_title
;
 Syntheses, structures, and properties of Co(II)/Zn(II) mixed-ligand
 coordination polymers based on 4-[(3,5-dinitrobenzoyl)amino]benzoic acid
 and 1,4-bis(1-imidazolyl) benzene
;
_journal_name_full 'Journal of Solid State Chemistry'
_journal_page_first 310
_journal_page_last 314
_journal_paper_doi 10.1016/j.jssc.2014.12.022
_journal_volume 225
_journal_year 2015
_chemical_formula_moiety 'C40 H26 N10 O14 Zn'
_chemical_formula_sum 'C40 H26 N10 O14 Zn'
_chemical_formula_weight 936.08
_space_group_IT_number 14
_space_group_name_Hall '-P 2yn'
_space_group_name_H-M_alt 'P 1 21/n 1'
_symmetry_cell_setting monoclinic
_symmetry_space_group_name_Hall '-P 2yn'
_symmetry_space_group_name_H-M 'P 1 21/n 1'
_atom_sites_solution_hydrogens geom
_atom_sites_solution_primary direct
_atom_sites_solution_secondary difmap
_audit_creation_method SHELXL-97
_cell_angle_alpha 90.00
_cell_angle_beta 94.24(2)
_cell_angle_gamma 90.00
_cell_formula_units_Z 4
_cell_length_a 8.397(2)
_cell_length_b 17.812(5)
_cell_length_c 31.257(7)
_cell_measurement_temperature 293(2)
_cell_measurement_theta_max 26.00
_cell_measurement_theta_min 2.63
_cell_volume 4662(2)
_computing_cell_refinement 'SAINT (Bruker, 2003)'
_computing_data_collection 'Bruker SMART (Bruker, 2003)'
_computing_data_reduction 'SAINT (Bruker, 2003)'
_computing_molecular_graphics 'XP in SHELXTL and DIAMOND(Brandenburg,2000)'
_computing_publication_material 'SHELXTL (Bruker, 2003)'
_computing_structure_refinement 'SHELXL97 (Sheldrick, 2008)'
_computing_structure_solution 'SHELXS97 (Sheldrick, 2008)'
_diffrn_ambient_temperature 293(2)
_diffrn_measured_fraction_theta_full 0.999
_diffrn_measured_fraction_theta_max 0.999
_diffrn_measurement_device_type 'Agilent Xcalibur Eos diffractometer'
_diffrn_measurement_method 'phi and omega scans'
_diffrn_radiation_monochromator graphite
_diffrn_radiation_source 'fine-focus sealed tube'
_diffrn_radiation_type MoK\a
_diffrn_radiation_wavelength 0.71073
_diffrn_reflns_av_R_equivalents 0.0880
_diffrn_reflns_av_sigmaI/netI 0.1519
_diffrn_reflns_limit_h_max 9
_diffrn_reflns_limit_h_min -10
_diffrn_reflns_limit_k_max 16
_diffrn_reflns_limit_k_min -21
_diffrn_reflns_limit_l_max 23
_diffrn_reflns_limit_l_min -38
_diffrn_reflns_number 19529
_diffrn_reflns_theta_full 26.00
_diffrn_reflns_theta_max 26.00
_diffrn_reflns_theta_min 2.63
_exptl_absorpt_coefficient_mu 0.599
_exptl_absorpt_correction_T_max 0.9592
_exptl_absorpt_correction_T_min 0.9155
_exptl_absorpt_correction_type empirical
_exptl_crystal_colour colorless
_exptl_crystal_density_diffrn 1.334
_exptl_crystal_density_method 'not measured'
_exptl_crystal_description needle
_exptl_crystal_F_000 1912
_exptl_crystal_size_max 0.15
_exptl_crystal_size_mid 0.09
_exptl_crystal_size_min 0.07
_refine_diff_density_max 0.715
_refine_diff_density_min -0.903
_refine_diff_density_rms 0.117
_refine_ls_extinction_coef 0.0036(12)
_refine_ls_extinction_expression Fc^*^=kFc[1+0.001xFc^2^\l^3^/sin(2\q)]^-1/4^
_refine_ls_extinction_method SHELXL
_refine_ls_goodness_of_fit_ref 1.083
_refine_ls_hydrogen_treatment constr
_refine_ls_matrix_type full
_refine_ls_number_parameters 503
_refine_ls_number_reflns 9154
_refine_ls_number_restraints 24
_refine_ls_restrained_S_all 1.085
_refine_ls_R_factor_all 0.2009
_refine_ls_R_factor_gt 0.1317
_refine_ls_shift/su_max 0.001
_refine_ls_shift/su_mean 0.000
_refine_ls_structure_factor_coef Fsqd
_refine_ls_weighting_details 'calc w=1/[\s^2^(Fo^2^)+(0.2000P)^2^+0.0000P] where P=(Fo^2^+2Fc^2^)/3'
_refine_ls_weighting_scheme calc
_refine_ls_wR_factor_gt 0.3560
_refine_ls_wR_factor_ref 0.3936
_reflns_number_gt 4292
_reflns_number_total 9154
_reflns_threshold_expression >2sigma(I)
_cod_data_source_file JSSC-2015-2225-310.cif
_cod_data_source_block lc1402s
_cod_depositor_comments
;
The following automatic conversions were performed:

data item '_symmetry_cell_setting' value 'Monoclinic' was changed to
'monoclinic' in accordance with the built-in table derived from the
CIF Core dictionary named 'cif_core.dic' version 2.4.5 last updated
on 2014-11-21.

Automatic conversion script
Id: cif_fix_values 8369 2020-08-20 11:38:08Z andrius 
;
_cod_original_sg_symbol_H-M 'P 21/n'
_cod_database_code 1562043

loop_
_symmetry_equiv_pos_as_xyz
'x, y, z'
'-x+1/2, y+1/2, -z+1/2'
'-x, -y, -z'
'x-1/2, -y-1/2, z-1/2'

loop_
_atom_site_label
_atom_site_type_symbol
_atom_site_fract_x
_atom_site_fract_y
_atom_site_fract_z
_atom_site_U_iso_or_equiv
_atom_site_adp_type
_atom_site_occupancy
_atom_site_symmetry_multiplicity
_atom_site_calc_flag
_atom_site_refinement_flags
_atom_site_disorder_assembly
_atom_site_disorder_group
Zn1 Zn 0.82723(11) 0.12487(7) 0.75379(3) 0.0531(4) Uani 1 1 d . . .
N1A N 2.0978(11) 0.3287(5) 0.4992(3) 0.071(2) Uani 1 1 d . . .
N2A N 2.0897(14) 0.3968(8) 0.6490(4) 0.118(5) Uani 1 1 d . . .
N3A N 1.5977(8) 0.2277(5) 0.6159(3) 0.064(2) Uani 1 1 d . . .
H3A H 1.6789 0.2144 0.6325 0.077 Uiso 1 1 calc R . .
N1B N 1.114(3) -0.2819(14) 1.0916(7) 0.194(10) Uani 1 1 d . . .
N2B N 0.757(2) -0.1460(18) 1.1745(6) 0.206(8) Uani 1 1 d U . .
N3B N 0.8772(8) -0.0798(4) 0.98924(18) 0.0502(18) Uani 1 1 d . . .
H3B H 0.9509 -0.1134 0.9898 0.060 Uiso 1 1 calc R . .
O1A O 2.0180(11) 0.3130(7) 0.4667(3) 0.119(4) Uani 1 1 d . . .
O2A O 2.2385(8) 0.3487(5) 0.5011(3) 0.091(3) Uani 1 1 d . . .
O3A O 2.2243(14) 0.4185(11) 0.6472(3) 0.210(8) Uani 1 1 d . . .
O4A O 2.0179(12) 0.4024(6) 0.6804(3) 0.124(4) Uani 1 1 d . . .
O5A O 1.5367(6) 0.2693(4) 0.54811(18) 0.0576(16) Uani 1 1 d . . .
O6A O 1.0138(6) 0.1321(4) 0.72111(19) 0.0564(16) Uani 1 1 d . . .
O7A O 0.8786(6) 0.1734(4) 0.6626(2) 0.0678(19) Uani 1 1 d . . .
O1B O 1.167(2) -0.2959(12) 1.0575(8) 0.236(10) Uani 1 1 d . . .
O2B O 1.142(3) -0.328(2) 1.1196(9) 0.45(3) Uani 1 1 d . . .
O3B O 0.7807(18) -0.1940(13) 1.2020(3) 0.264(10) Uani 1 1 d U . .
O4B O 0.6936(18) -0.0833(15) 1.1764(4) 0.221(10) Uani 1 1 d U . .
O5B O 0.6989(9) -0.0283(5) 1.0308(2) 0.099(3) Uani 1 1 d . . .
O6B O 0.8952(7) 0.0668(4) 0.8052(2) 0.0651(18) Uani 1 1 d . . .
O7B O 0.6671(8) 0.1135(5) 0.8222(2) 0.077(2) Uani 1 1 d . . .
C1A C 2.0187(10) 0.3292(6) 0.5406(3) 0.059(3) Uani 1 1 d . . .
C2A C 2.0901(10) 0.3649(6) 0.5734(3) 0.062(3) Uani 1 1 d . . .
H2A H 2.1848 0.3913 0.5714 0.075 Uiso 1 1 calc R . .
C3A C 2.0137(12) 0.3605(6) 0.6114(3) 0.070(3) Uani 1 1 d . . .
C4A C 1.8664(10) 0.3272(6) 0.6140(3) 0.057(2) Uani 1 1 d . . .
H4A H 1.8160 0.3285 0.6394 0.068 Uiso 1 1 calc R . .
C5A C 1.7947(9) 0.2920(5) 0.5782(3) 0.047(2) Uani 1 1 d . . .
C6A C 1.8707(10) 0.2942(5) 0.5403(3) 0.051(2) Uani 1 1 d . . .
H6A H 1.8239 0.2728 0.5153 0.061 Uiso 1 1 calc R . .
C7A C 1.6306(10) 0.2629(6) 0.5786(3) 0.056(2) Uani 1 1 d . . .
C8A C 1.4494(9) 0.2109(5) 0.6299(3) 0.050(2) Uani 1 1 d . . .
C9A C 1.4429(11) 0.1947(6) 0.6738(3) 0.074(3) Uani 1 1 d . . .
H9A H 1.5368 0.1943 0.6915 0.089 Uiso 1 1 calc R . .
C10A C 1.2994(10) 0.1792(6) 0.6910(3) 0.068(3) Uani 1 1 d . . .
H10A H 1.2959 0.1708 0.7203 0.082 Uiso 1 1 calc R . .
C11A C 1.1590(10) 0.1764(6) 0.6637(3) 0.063(3) Uani 1 1 d . . .
C12A C 1.1692(10) 0.1865(6) 0.6207(3) 0.059(3) Uani 1 1 d . . .
H12A H 1.0771 0.1827 0.6023 0.070 Uiso 1 1 calc R . .
C13A C 1.3117(9) 0.2019(6) 0.6038(3) 0.066(3) Uani 1 1 d . . .
H13A H 1.3152 0.2064 0.5742 0.080 Uiso 1 1 calc R . .
C14A C 1.0033(10) 0.1588(5) 0.6831(3) 0.054(2) Uani 1 1 d . . .
C1B C 1.0023(4) -0.2261(3) 1.09296(9) 0.134(7) Uani 1 1 d G . .
C2B C 0.9362(5) -0.2129(3) 1.13176(9) 0.140(8) Uani 1 1 d G . .
H2B1 H 0.9641 -0.2433 1.1553 0.168 Uiso 1 1 calc R . .
C3B C 0.8285(5) -0.1544(3) 1.13533(7) 0.166(7) Uani 1 1 d GU . .
C4B C 0.7869(4) -0.1090(3) 1.10010(6) 0.133(6) Uani 1 1 d GU . .
H4B H 0.7149 -0.0698 1.1025 0.160 Uiso 1 1 calc R . .
C5B C 0.8530(4) -0.1221(2) 1.06131(7) 0.056(2) Uani 1 1 d G . .
C6B C 0.9607(4) -0.1806(2) 1.05774(8) 0.073(3) Uani 1 1 d G . .
H6B H 1.0049 -0.1894 1.0318 0.088 Uiso 1 1 calc R . .
C7B C 0.8046(3) -0.0710(2) 1.02501(6) 0.056(2) Uani 1 1 d G . .
C8B C 0.8479(3) -0.04049(16) 0.94996(7) 0.048(2) Uani 1 1 d G . .
C9B C 0.7159(3) 0.00439(15) 0.94187(7) 0.055(2) Uani 1 1 d G . .
H9B H 0.6418 0.0101 0.9623 0.066 Uiso 1 1 calc R . .
C10B C 0.6948(3) 0.04113(13) 0.90261(7) 0.058(2) Uani 1 1 d G . .
H10B H 0.6060 0.0718 0.8970 0.070 Uiso 1 1 calc R . .
C11B C 0.8065(2) 0.03268(14) 0.87091(7) 0.052(2) Uani 1 1 d G . .
C12B C 0.9377(2) -0.01867(16) 0.88055(7) 0.053(2) Uani 1 1 d G . .
H12B H 1.0114 -0.0274 0.8603 0.064 Uiso 1 1 calc R . .
C13B C 0.9535(2) -0.05474(16) 0.91975(7) 0.052(2) Uani 1 1 d G . .
H13B H 1.0362 -0.0888 0.9256 0.063 Uiso 1 1 calc R . .
C14B C 0.7873(3) 0.07335(14) 0.83083(8) 0.055(2) Uani 1 1 d G . .
N1 N 0.6617(3) 0.0609(2) 0.72216(8) 0.062(2) Uani 1 1 d G . .
N2 N 0.4487(3) -0.01171(18) 0.70954(6) 0.064(2) Uani 1 1 d G . .
N3 N -0.1077(3) -0.1708(2) 0.73481(8) 0.071(2) Uani 1 1 d G . .
N4 N -0.2668(3) -0.2669(2) 0.73920(9) 0.058(2) Uani 1 1 d G . .
C1 C 0.5299(3) 0.03518(16) 0.73905(7) 0.058(2) Uani 1 1 d G . .
H1 H 0.4982 0.0469 0.7661 0.070 Uiso 1 1 calc R . .
C2 C 0.6710(3) 0.0336(2) 0.68338(7) 0.091(4) Uani 1 1 d G . .
H2 H 0.7547 0.0428 0.6662 0.109 Uiso 1 1 calc R . .
C3 C 0.5420(3) -0.0098(2) 0.67179(6) 0.095(4) Uani 1 1 d G . .
H3 H 0.5181 -0.0333 0.6455 0.114 Uiso 1 1 calc R . .
C4 C 0.3011(3) -0.04736(17) 0.71474(6) 0.074(3) Uani 1 1 d G . .
C5 C 0.2597(3) -0.10621(19) 0.68681(6) 0.213(13) Uani 1 1 d G . .
H5 H 0.3165 -0.1177 0.6632 0.256 Uiso 1 1 calc R . .
C6 C 0.1171(3) -0.14893(18) 0.69791(7) 0.230(14) Uani 1 1 d G . .
H6 H 0.0914 -0.1924 0.6824 0.275 Uiso 1 1 calc R . .
C7 C 0.0297(2) -0.13074(18) 0.72654(7) 0.083(4) Uani 1 1 d G . .
C8 C 0.0605(2) -0.06503(17) 0.74755(7) 0.070(3) Uani 1 1 d G . .
H8 H -0.0101 -0.0472 0.7667 0.084 Uiso 1 1 calc R . .
C9 C 0.2038(2) -0.02241(16) 0.74018(7) 0.080(3) Uani 1 1 d G . .
H9 H 0.2236 0.0231 0.7542 0.096 Uiso 1 1 calc R . .
C10 C -0.1275(3) -0.2446(2) 0.72665(9) 0.062(3) Uani 1 1 d G . .
H10 H -0.0543 -0.2753 0.7141 0.075 Uiso 1 1 calc R . .
C11 C -0.3386(3) -0.2072(2) 0.75525(9) 0.083(4) Uani 1 1 d G . .
H11 H -0.4393 -0.2062 0.7658 0.099 Uiso 1 1 calc R . .
C12 C -0.2383(2) -0.1490(2) 0.75333(8) 0.086(4) Uani 1 1 d G . .
H12 H -0.2568 -0.1008 0.7633 0.103 Uiso 1 1 calc R . .

loop_
_atom_site_aniso_label
_atom_site_aniso_U_11
_atom_site_aniso_U_22
_atom_site_aniso_U_33
_atom_site_aniso_U_23
_atom_site_aniso_U_13
_atom_site_aniso_U_12
Zn1 0.0390(6) 0.0745(8) 0.0464(6) 0.0196(5) 0.0075(4) 0.0063(5)
N1A 0.075(6) 0.087(6) 0.054(6) 0.017(5) 0.017(4) 0.002(5)
N2A 0.098(8) 0.183(12) 0.074(8) -0.036(8) 0.022(6) -0.091(8)
N3A 0.039(4) 0.098(6) 0.056(5) 0.026(4) 0.001(3) -0.003(4)
N1B 0.19(2) 0.24(2) 0.156(18) 0.135(18) 0.016(15) 0.022(16)
N2B 0.129(12) 0.45(2) 0.040(8) 0.022(13) -0.004(8) -0.086(14)
N3B 0.051(4) 0.087(5) 0.013(3) 0.007(3) 0.003(3) 0.003(4)
O1A 0.098(6) 0.208(11) 0.053(5) -0.025(6) 0.018(5) -0.027(7)
O2A 0.048(4) 0.152(7) 0.075(5) 0.010(5) 0.026(4) -0.016(5)
O3A 0.128(9) 0.42(2) 0.083(8) -0.059(11) 0.020(6) -0.166(13)
O4A 0.123(7) 0.197(10) 0.052(5) -0.024(6) 0.004(5) -0.097(7)
O5A 0.047(3) 0.092(5) 0.032(3) 0.010(3) -0.011(2) 0.001(3)
O6A 0.043(3) 0.087(4) 0.040(3) 0.026(3) 0.006(2) 0.013(3)
O7A 0.035(3) 0.114(6) 0.054(4) 0.025(4) -0.002(3) 0.004(3)
O1B 0.191(16) 0.268(19) 0.25(2) 0.152(19) 0.055(15) 0.111(14)
O2B 0.26(2) 0.75(6) 0.34(3) 0.44(4) 0.03(2) 0.13(3)
O3B 0.215(13) 0.55(3) 0.028(5) 0.063(10) -0.018(7) -0.179(16)
O4B 0.109(10) 0.51(3) 0.043(6) -0.086(13) 0.015(6) -0.062(14)
O5B 0.087(5) 0.164(8) 0.049(5) -0.003(5) 0.021(4) 0.046(6)
O6B 0.057(4) 0.088(5) 0.051(4) 0.018(3) 0.010(3) 0.000(3)
O7B 0.057(4) 0.123(6) 0.050(4) 0.037(4) 0.001(3) 0.015(4)
C1A 0.037(5) 0.085(7) 0.056(6) 0.029(5) 0.009(4) -0.004(5)
C2A 0.041(5) 0.093(7) 0.054(6) 0.033(5) 0.006(4) -0.019(5)
C3A 0.072(7) 0.100(8) 0.039(5) 0.006(5) 0.008(4) -0.021(6)
C4A 0.042(5) 0.095(7) 0.033(5) 0.002(5) 0.007(3) -0.012(5)
C5A 0.038(4) 0.067(6) 0.037(5) 0.004(4) 0.003(3) -0.002(4)
C6A 0.046(5) 0.061(6) 0.046(5) 0.004(4) -0.001(4) 0.004(4)
C7A 0.048(5) 0.077(7) 0.044(5) 0.004(5) 0.008(4) -0.008(5)
C8A 0.042(5) 0.061(6) 0.047(5) 0.013(4) 0.006(4) -0.009(4)
C9A 0.039(5) 0.121(9) 0.062(7) 0.024(6) -0.007(4) -0.011(5)
C10A 0.040(5) 0.125(9) 0.039(5) 0.033(5) 0.002(4) -0.007(5)
C11A 0.040(5) 0.102(8) 0.045(5) 0.045(5) -0.004(4) 0.001(5)
C12A 0.043(5) 0.100(8) 0.031(4) 0.022(5) -0.012(3) -0.004(5)
C13A 0.037(4) 0.135(9) 0.027(4) 0.027(5) -0.004(3) -0.015(5)
C14A 0.042(5) 0.060(6) 0.058(6) 0.007(5) -0.006(4) 0.010(4)
C1B 0.108(11) 0.23(2) 0.060(8) 0.079(11) -0.005(7) -0.022(12)
C2B 0.133(13) 0.26(2) 0.030(6) 0.035(9) -0.009(7) -0.108(14)
C3B 0.084(8) 0.381(19) 0.033(6) 0.023(9) 0.015(6) -0.078(11)
C4B 0.054(6) 0.331(18) 0.014(4) 0.004(7) 0.002(4) -0.066(9)
C5B 0.046(5) 0.109(8) 0.012(4) 0.001(4) -0.001(3) -0.015(5)
C6B 0.094(8) 0.105(9) 0.021(4) 0.021(5) 0.004(4) -0.021(7)
C7B 0.048(5) 0.099(7) 0.020(4) -0.008(4) 0.005(3) 0.003(5)
C8B 0.040(4) 0.063(6) 0.042(5) 0.000(4) 0.006(3) -0.003(4)
C9B 0.052(5) 0.067(6) 0.046(5) 0.005(5) 0.005(4) 0.001(5)
C10B 0.047(5) 0.067(6) 0.060(6) 0.004(5) 0.009(4) 0.025(5)
C11B 0.055(5) 0.066(6) 0.034(5) 0.017(4) -0.004(4) 0.007(5)
C12B 0.043(5) 0.065(6) 0.054(6) 0.004(5) 0.023(4) -0.004(4)
C13B 0.043(5) 0.051(5) 0.065(6) 0.008(5) 0.015(4) 0.006(4)
C14B 0.049(5) 0.066(6) 0.050(5) 0.008(4) 0.009(4) -0.004(5)
N1 0.038(4) 0.075(5) 0.074(6) 0.026(5) 0.010(4) 0.003(4)
N2 0.055(4) 0.094(6) 0.044(4) 0.003(4) 0.013(3) -0.024(4)
N3 0.055(5) 0.106(7) 0.056(5) -0.012(5) 0.024(4) -0.028(5)
N4 0.053(4) 0.063(5) 0.060(5) -0.025(4) 0.014(4) -0.015(4)
C1 0.044(5) 0.080(7) 0.050(6) -0.002(5) 0.004(4) -0.010(5)
C2 0.056(6) 0.146(11) 0.073(8) 0.016(8) 0.027(6) -0.032(7)
C3 0.084(8) 0.152(12) 0.051(7) 0.000(7) 0.018(6) -0.033(8)
C4 0.065(6) 0.118(9) 0.037(5) -0.006(6) -0.004(4) -0.015(6)
C5 0.170(17) 0.28(2) 0.20(2) -0.17(2) 0.123(16) -0.168(19)
C6 0.151(15) 0.29(2) 0.26(3) -0.20(2) 0.157(17) -0.167(17)
C7 0.062(6) 0.132(10) 0.058(7) -0.027(7) 0.020(5) -0.042(7)
C8 0.052(5) 0.071(7) 0.091(8) -0.007(6) 0.028(5) -0.007(5)
C9 0.068(7) 0.084(8) 0.089(9) -0.020(6) 0.021(6) -0.018(6)
C10 0.055(5) 0.075(7) 0.059(6) -0.031(5) 0.013(4) -0.014(5)
C11 0.053(6) 0.110(10) 0.089(9) 0.005(7) 0.030(6) -0.001(6)
C12 0.079(8) 0.083(8) 0.101(10) -0.031(7) 0.049(7) -0.026(7)

loop_
_atom_type_symbol
_atom_type_description
_atom_type_scat_dispersion_real
_atom_type_scat_dispersion_imag
_atom_type_scat_source
C C 0.0033 0.0016 'International Tables Vol C Tables 4.2.6.8 and 6.1.1.4'
H H 0.0000 0.0000 'International Tables Vol C Tables 4.2.6.8 and 6.1.1.4'
O O 0.0106 0.0060 'International Tables Vol C Tables 4.2.6.8 and 6.1.1.4'
N N 0.0061 0.0033 'International Tables Vol C Tables 4.2.6.8 and 6.1.1.4'
Zn Zn 0.2839 1.4301 'International Tables Vol C Tables 4.2.6.8 and 6.1.1.4'

loop_
_geom_angle_atom_site_label_1
_geom_angle_atom_site_label_2
_geom_angle_atom_site_label_3
_geom_angle
_geom_angle_site_symmetry_1
_geom_angle_site_symmetry_3
O6A Zn1 O6B 105.7(2) . .
O6A Zn1 N1 109.7(2) . .
O6B Zn1 N1 104.7(2) . .
O6A Zn1 N4 102.4(2) . 2_556
O6B Zn1 N4 118.5(2) . 2_556
N1 Zn1 N4 115.38(10) . 2_556
O1A N1A O2A 125.4(9) . .
O1A N1A C1A 118.3(9) . .
O2A N1A C1A 116.2(9) . .
O4A N2A O3A 123.2(11) . .
O4A N2A C3A 119.0(9) . .
O3A N2A C3A 117.8(10) . .
C7A N3A C8A 127.7(8) . .
C7A N3A H3A 116.2 . .
C8A N3A H3A 116.2 . .
O2B N1B O1B 116(3) . .
O2B N1B C1B 125(3) . .
O1B N1B C1B 118.3(16) . .
O3B N2B O4B 131(2) . .
O3B N2B C3B 118(3) . .
O4B N2B C3B 110(2) . .
C7B N3B C8B 127.7(6) . .
C7B N3B H3B 116.1 . .
C8B N3B H3B 116.1 . .
C14A O6A Zn1 120.8(5) . .
C14B O6B Zn1 107.0(4) . .
C2A C1A C6A 125.5(9) . .
C2A C1A N1A 118.1(8) . .
C6A C1A N1A 116.3(9) . .
C1A C2A C3A 115.2(8) . .
C1A C2A H2A 122.4 . .
C3A C2A H2A 122.4 . .
C4A C3A C2A 123.0(9) . .
C4A C3A N2A 119.3(9) . .
C2A C3A N2A 117.6(9) . .
C3A C4A C5A 119.2(8) . .
C3A C4A H4A 120.4 . .
C5A C4A H4A 120.4 . .
C4A C5A C6A 118.6(8) . .
C4A C5A C7A 120.3(7) . .
C6A C5A C7A 120.5(8) . .
C5A C6A C1A 118.2(9) . .
C5A C6A H6A 120.9 . .
C1A C6A H6A 120.9 . .
O5A C7A N3A 124.0(8) . .
O5A C7A C5A 121.4(8) . .
N3A C7A C5A 114.6(8) . .
C13A C8A N3A 125.1(8) . .
C13A C8A C9A 117.6(7) . .
N3A C8A C9A 117.0(8) . .
C10A C9A C8A 121.2(8) . .
C10A C9A H9A 119.4 . .
C8A C9A H9A 119.4 . .
C9A C10A C11A 119.0(8) . .
C9A C10A H10A 120.5 . .
C11A C10A H10A 120.5 . .
C12A C11A C10A 118.9(8) . .
C12A C11A C14A 122.7(8) . .
C10A C11A C14A 118.3(8) . .
C11A C12A C13A 121.7(8) . .
C11A C12A H12A 119.1 . .
C13A C12A H12A 119.1 . .
C12A C13A C8A 121.0(8) . .
C12A C13A H13A 119.5 . .
C8A C13A H13A 119.5 . .
O7A C14A O6A 124.6(8) . .
O7A C14A C11A 118.8(8) . .
O6A C14A C11A 116.6(7) . .
N1B C1B C2B 117.8(9) . .
N1B C1B C6B 122.1(9) . .
C2B C1B C6B 120.0 . .
C3B C2B C1B 120.0 . .
C3B C2B H2B1 120.0 . .
C1B C2B H2B1 120.0 . .
C2B C3B C4B 120.0 . .
C2B C3B N2B 118.1(12) . .
C4B C3B N2B 121.7(12) . .
C5B C4B C3B 120.0 . .
C5B C4B H4B 120.0 . .
C3B C4B H4B 120.0 . .
C4B C5B C6B 120.0 . .
C4B C5B C7B 117.3 . .
C6B C5B C7B 122.7 . .
C5B C6B C1B 120.0 . .
C5B C6B H6B 120.0 . .
C1B C6B H6B 120.0 . .
O5B C7B N3B 126.8(5) . .
O5B C7B C5B 116.0(4) . .
N3B C7B C5B 117.1(3) . .
C13B C8B C9B 122.5 . .
C13B C8B N3B 115.2(3) . .
C9B C8B N3B 122.1(3) . .
C8B C9B C10B 119.0 . .
C8B C9B H9B 120.5 . .
C10B C9B H9B 120.5 . .
C9B C10B C11B 121.1 . .
C9B C10B H10B 119.4 . .
C11B C10B H10B 119.4 . .
C10B C11B C14B 120.9 . .
C10B C11B C12B 117.0 . .
C14B C11B C12B 122.1 . .
C13B C12B C11B 120.1 . .
C13B C12B H12B 120.0 . .
C11B C12B H12B 120.0 . .
C8B C13B C12B 120.1 . .
C8B C13B H13B 119.9 . .
C12B C13B H13B 119.9 . .
O7B C14B O6B 121.6(4) . .
O7B C14B C11B 120.7(3) . .
O6B C14B C11B 117.7(3) . .
C2 N1 C1 110.1 . .
C2 N1 Zn1 125.45(10) . .
C1 N1 Zn1 124.28(9) . .
C1 N2 C4 126.0 . .
C1 N2 C3 104.8 . .
C4 N2 C3 129.0 . .
C12 N3 C10 105.8 . .
C12 N3 C7 130.3 . .
C10 N3 C7 123.8 . .
C10 N4 C11 107.9 . .
C10 N4 Zn1 123.75(14) . 2_546
C11 N4 Zn1 126.66(14) . 2_546
N1 C1 N2 108.9 . .
N1 C1 H1 125.6 . .
N2 C1 H1 125.6 . .
N1 C2 C3 110.9 . .
N1 C2 H2 124.6 . .
C3 C2 H2 124.6 . .
C2 C3 N2 105.2 . .
C2 C3 H3 127.4 . .
N2 C3 H3 127.4 . .
C9 C4 C5 121.1 . .
C9 C4 N2 121.9 . .
C5 C4 N2 116.6 . .
C4 C5 C6 114.1 . .
C4 C5 H5 122.9 . .
C6 C5 H5 122.9 . .
C7 C6 C5 124.5 . .
C7 C6 H6 117.8 . .
C5 C6 H6 117.8 . .
C6 C7 C8 118.1 . .
C6 C7 N3 122.7 . .
C8 C7 N3 118.8 . .
C7 C8 C9 120.3 . .
C7 C8 H8 119.9 . .
C9 C8 H8 119.9 . .
C4 C9 C8 119.8 . .
C4 C9 H9 120.1 . .
C8 C9 H9 120.1 . .
N4 C10 N3 109.6 . .
N4 C10 H10 125.2 . .
N3 C10 H10 125.2 . .
N4 C11 C12 107.2 . .
N4 C11 H11 126.4 . .
C12 C11 H11 126.4 . .
N3 C12 C11 109.5 . .
N3 C12 H12 125.3 . .
C11 C12 H12 125.3 . .

loop_
_geom_bond_atom_site_label_1
_geom_bond_atom_site_label_2
_geom_bond_distance
_geom_bond_site_symmetry_2
Zn1 O6A 1.937(5) .
Zn1 O6B 1.961(6) .
Zn1 N1 2.001(3) .
Zn1 N4 2.010(3) 2_556
N1A O1A 1.208(12) .
N1A O2A 1.231(10) .
N1A C1A 1.499(12) .
N2A O4A 1.194(12) .
N2A O3A 1.200(12) .
N2A C3A 1.447(14) .
N3A C7A 1.368(11) .
N3A C8A 1.383(10) .
N3A H3A 0.8600 .
N1B O2B 1.21(2) .
N1B O1B 1.21(3) .
N1B C1B 1.37(2) .
N2B O3B 1.22(3) .
N2B O4B 1.24(3) .
N2B C3B 1.414(18) .
N3B C7B 1.322(6) .
N3B C8B 1.419(7) .
N3B H3B 0.8600 .
O5A C7A 1.197(10) .
O6A C14A 1.277(10) .
O7A C14A 1.214(10) .
O5B C7B 1.194(8) .
O6B C14B 1.258(6) .
O7B C14B 1.250(7) .
C1A C2A 1.314(14) .
C1A C6A 1.389(12) .
C2A C3A 1.393(12) .
C2A H2A 0.9300 .
C3A C4A 1.379(12) .
C4A C5A 1.380(12) .
C4A H4A 0.9300 .
C5A C6A 1.388(11) .
C5A C7A 1.474(11) .
C6A H6A 0.9300 .
C8A C13A 1.375(12) .
C8A C9A 1.407(12) .
C9A C10A 1.384(12) .
C9A H9A 0.9300 .
C10A C11A 1.405(12) .
C10A H10A 0.9300 .
C11A C12A 1.366(11) .
C11A C14A 1.514(12) .
C12A C13A 1.371(11) .
C12A H12A 0.9300 .
C13A H13A 0.9300 .
C1B C2B 1.3900 .
C1B C6B 1.3900 .
C2B C3B 1.3900 .
C2B H2B1 0.9300 .
C3B C4B 1.3900 .
C4B C5B 1.3900 .
C4B H4B 0.9300 .
C5B C6B 1.3900 .
C5B C7B 1.4870 .
C6B H6B 0.9300 .
C8B C13B 1.3660 .
C8B C9B 1.3749 .
C9B C10B 1.3905 .
C9B H9B 0.9300 .
C10B C11B 1.4222 .
C10B H10B 0.9300 .
C11B C14B 1.4459 .
C11B C12B 1.4461 .
C12B C13B 1.3811 .
C12B H12B 0.9300 .
C13B H13B 0.9300 .
N1 C2 1.3140 .
N1 C1 1.3417 .
N2 C1 1.3860 .
N2 C4 1.4121 .
N2 C3 1.4645 .
N3 C12 1.3354 .
N3 C10 1.3474 .
N3 C7 1.3964 .
N4 C10 1.3219 .
N4 C11 1.3379 .
N4 Zn1 2.010(4) 2_546
C1 H1 0.9300 .
C2 C3 1.3582 .
C2 H2 0.9300 .
C3 H3 0.9300 .
C4 C9 1.2623 .
C4 C5 1.3919 .
C5 C6 1.4810 .
C5 H5 0.9300 .
C6 C7 1.2421 .
C6 H6 0.9300 .
C7 C8 1.3577 .
C8 C9 1.4552 .
C8 H8 0.9300 .
C9 H9 0.9300 .
C10 H10 0.9300 .
C11 C12 1.3396 .
C11 H11 0.9300 .
C12 H12 0.9300 .
